data_4076940
loop_
_publ_author_name
'Adams, Christopher J.'
'Anderson, Kirsty M.'
'Bartlett, Ian M.'
'Connelly, Neil G.'
'Orpen, A. Guy'
'Paget, Timothy J.'

_publ_section_title
;
 Ligand-Induced and Reductively Induced Alkyne&#x2212;Isocyanide Coupling
 Reactions of [Mo(CNBut)3(PhC&#x22EE;CPh)(\h5-C5Me5)][BF4]
;
_journal_issue 16
_journal_name_full Organometallics
_journal_page_first 3454
_journal_paper_doi 10.1021/om020313y
_journal_volume 21
_journal_year 2002
_chemical_formula_sum 'C40 H52 Mo N4'
_chemical_formula_weight 684.80
_chemical_name_systematic
;
 ?
;
_space_group_IT_number 15
_symmetry_cell_setting monoclinic
_symmetry_space_group_name_Hall '-C 2yc'
_symmetry_space_group_name_H-M 'C 1 2/c 1'
_atom_sites_solution_hydrogens geom
_atom_sites_solution_primary direct
_atom_sites_solution_secondary difmap
_audit_creation_method SHELXL-97
_cell_angle_alpha 90.00
_cell_angle_beta 97.910(2)
_cell_angle_gamma 90.00
_cell_formula_units_Z 8
_cell_length_a 11.5888(10)
_cell_length_b 16.8115(15)
_cell_length_c 39.321(3)
_cell_measurement_temperature 173(2)
_cell_volume 7587.8(11)
_computing_cell_refinement 'Bruker SMART'
_computing_data_collection 'Bruker SMART'
_computing_data_reduction 'Bruker SHELXTL'
_computing_molecular_graphics 'Bruker SHELXTL'
_computing_publication_material 'Bruker SHELXTL'
_computing_structure_refinement 'SHELXL-97 (Sheldrick, 1997)'
_computing_structure_solution 'SHELXS-97 (Sheldrick, 1990)'
_diffrn_ambient_temperature 173(2)
_diffrn_measured_fraction_theta_full 0.998
_diffrn_measured_fraction_theta_max 0.998
_diffrn_measurement_device_type 'CCD area detector'
_diffrn_measurement_method 'phi and omega scans'
_diffrn_radiation_monochromator graphite
_diffrn_radiation_source 'fine-focus sealed tube'
_diffrn_radiation_type MoK\a
_diffrn_radiation_wavelength 0.71073
_diffrn_reflns_av_R_equivalents 0.0345
_diffrn_reflns_av_sigmaI/netI 0.0300
_diffrn_reflns_limit_h_max 12
_diffrn_reflns_limit_h_min -10
_diffrn_reflns_limit_k_max 18
_diffrn_reflns_limit_k_min -17
_diffrn_reflns_limit_l_max 34
_diffrn_reflns_limit_l_min -42
_diffrn_reflns_number 15939
_diffrn_reflns_theta_full 22.50
_diffrn_reflns_theta_max 22.50
_diffrn_reflns_theta_min 2.09
_diffrn_standards_decay_% none
_exptl_absorpt_coefficient_mu 0.376
_exptl_absorpt_correction_T_max 1.000000
_exptl_absorpt_correction_T_min 0.758161
_exptl_absorpt_correction_type multi-scan
_exptl_absorpt_process_details 'SADABS (Sheldrick, 1996)'
_exptl_crystal_colour red
_exptl_crystal_density_diffrn 1.199
_exptl_crystal_density_meas ?
_exptl_crystal_density_method 'not measured'
_exptl_crystal_description block
_exptl_crystal_F_000 2896
_exptl_crystal_size_max 0.6
_exptl_crystal_size_mid 0.2
_exptl_crystal_size_min 0.1
_refine_diff_density_max 0.695
_refine_diff_density_min -0.816
_refine_diff_density_rms 0.075
_refine_ls_extinction_method none
_refine_ls_goodness_of_fit_ref 1.306
_refine_ls_hydrogen_treatment constr
_refine_ls_matrix_type full
_refine_ls_number_parameters 420
_refine_ls_number_reflns 4938
_refine_ls_number_restraints 0
_refine_ls_restrained_S_all 1.306
_refine_ls_R_factor_all 0.0667
_refine_ls_R_factor_gt 0.0606
_refine_ls_shift/su_max 0.000
_refine_ls_shift/su_mean 0.000
_refine_ls_structure_factor_coef Fsqd
_refine_ls_weighting_details 'calc w=1/[\s^2^(Fo^2^)+(0.0133P)^2^+67.3101P] where P=(Fo^2^+2Fc^2^)/3'
_refine_ls_weighting_scheme calc
_refine_ls_wR_factor_gt 0.1290
_refine_ls_wR_factor_ref 0.1311
_reflns_number_gt 4526
_reflns_number_total 4938
_reflns_threshold_expression >2sigma(I)
_cod_data_source_file om020313y.cif
_cod_data_source_block 3
_cod_depositor_comments
;
The following automatic conversions were performed:

'_symmetry_cell_setting' value 'Monoclinic' changed to 'monoclinic'
according to /home/saulius/struct/CIF-dictionaries/cif_core.dic
dictionary named 'cif_core.dic' version 2.4.1 from 2010-06-29.

Automatic conversion script
Id: cif_fix_values 1715 2011-07-08 13:25:40Z adriana 

The following automatic conversions were performed:

'_exptl_crystal_density_meas' value 'not measured' was changed to '?'
- the value is perceived as not measured.

Automatic conversion script
Id: cif_fix_values 3008 2015-01-20 13:52:24Z robertas 
;
_cod_original_sg_symbol_H-M C2/c
_cod_database_code 4076940

loop_
_symmetry_equiv_pos_as_xyz
'x, y, z'
'-x, y, -z+1/2'
'x+1/2, y+1/2, z'
'-x+1/2, y+1/2, -z+1/2'
'-x, -y, -z'
'x, -y, z-1/2'
'-x+1/2, -y+1/2, -z'
'x+1/2, -y+1/2, z-1/2'

loop_
_atom_site_label
_atom_site_type_symbol
_atom_site_fract_x
_atom_site_fract_y
_atom_site_fract_z
_atom_site_U_iso_or_equiv
_atom_site_adp_type
_atom_site_occupancy
_atom_site_symmetry_multiplicity
_atom_site_calc_flag
_atom_site_refinement_flags
Mo1 Mo 0.69296(4) 0.13056(3) 0.143876(13) 0.02517(17) Uani 1 1 d .
N1 N 0.5209(5) 0.1663(3) 0.07495(15) 0.0493(16) Uani 1 1 d .
N2 N 0.4510(5) 0.0670(3) 0.16610(14) 0.0390(13) Uani 1 1 d .
N3 N 1.0124(5) 0.0337(4) 0.17151(16) 0.0506(16) Uani 1 1 d .
N4 N 0.8391(5) 0.0983(3) 0.08219(14) 0.0409(14) Uani 1 1 d .
C1 C 0.6453(5) 0.2594(4) 0.15677(16) 0.0336(15) Uani 1 1 d .
C2 C 0.7432(6) 0.2601(4) 0.13779(17) 0.0396(16) Uani 1 1 d .
C3 C 0.8397(5) 0.2248(4) 0.15859(17) 0.0379(16) Uani 1 1 d .
C4 C 0.8010(5) 0.2019(4) 0.18981(16) 0.0330(15) Uani 1 1 d .
C5 C 0.6828(5) 0.2223(4) 0.18881(16) 0.0338(15) Uani 1 1 d .
C6 C 0.5292(6) 0.2994(4) 0.14651(19) 0.0496(19) Uani 1 1 d .
H6A H 0.5323 0.3539 0.1555 0.074 Uiso 1 1 calc R
H6B H 0.4682 0.2696 0.1560 0.074 Uiso 1 1 calc R
H6C H 0.5116 0.3007 0.1214 0.074 Uiso 1 1 calc R
C7 C 0.7488(7) 0.2999(4) 0.10340(19) 0.056(2) Uani 1 1 d .
H7A H 0.7979 0.3475 0.1068 0.085 Uiso 1 1 calc R
H7B H 0.6701 0.3152 0.0931 0.085 Uiso 1 1 calc R
H7C H 0.7820 0.2628 0.0881 0.085 Uiso 1 1 calc R
C8 C 0.9613(6) 0.2230(4) 0.1496(2) 0.053(2) Uani 1 1 d .
H8A H 0.9919 0.2773 0.1496 0.080 Uiso 1 1 calc R
H8B H 0.9606 0.1994 0.1268 0.080 Uiso 1 1 calc R
H8C H 1.0109 0.1910 0.1667 0.080 Uiso 1 1 calc R
C9 C 0.8749(6) 0.1671(4) 0.22083(18) 0.051(2) Uani 1 1 d .
H9A H 0.8945 0.2088 0.2381 0.077 Uiso 1 1 calc R
H9B H 0.9467 0.1452 0.2140 0.077 Uiso 1 1 calc R
H9C H 0.8315 0.1247 0.2306 0.077 Uiso 1 1 calc R
C10 C 0.6110(6) 0.2117(5) 0.21756(17) 0.0485(19) Uani 1 1 d .
H10A H 0.6323 0.2526 0.2351 0.073 Uiso 1 1 calc R
H10B H 0.6257 0.1589 0.2278 0.073 Uiso 1 1 calc R
H10C H 0.5282 0.2167 0.2085 0.073 Uiso 1 1 calc R
C11 C 0.5836(6) 0.1519(3) 0.09984(17) 0.0336(15) Uani 1 1 d .
C12 C 0.4755(9) 0.1832(5) 0.0393(2) 0.071(3) Uani 1 1 d .
C13 C 0.5865(12) 0.2059(9) 0.0213(3) 0.146(6) Uani 1 1 d .
H13A H 0.5639 0.2087 -0.0036 0.219 Uiso 1 1 calc R
H13B H 0.6469 0.1653 0.0267 0.219 Uiso 1 1 calc R
H13C H 0.6169 0.2576 0.0298 0.219 Uiso 1 1 calc R
C14 C 0.4213(17) 0.1123(8) 0.0238(3) 0.230(12) Uani 1 1 d .
H14A H 0.3497 0.1012 0.0336 0.345 Uiso 1 1 calc R
H14B H 0.4750 0.0673 0.0283 0.345 Uiso 1 1 calc R
H14C H 0.4023 0.1202 -0.0010 0.345 Uiso 1 1 calc R
C15 C 0.4096(13) 0.2561(8) 0.0372(3) 0.153(7) Uani 1 1 d .
H15A H 0.3371 0.2479 0.0469 0.229 Uiso 1 1 calc R
H15B H 0.3911 0.2721 0.0130 0.229 Uiso 1 1 calc R
H15C H 0.4556 0.2979 0.0500 0.229 Uiso 1 1 calc R
C16 C 0.5420(6) 0.0832(4) 0.15877(16) 0.0321(15) Uani 1 1 d .
C17 C 0.3284(5) 0.0563(4) 0.16788(18) 0.0395(16) Uani 1 1 d .
C18 C 0.2635(7) 0.0987(8) 0.1382(3) 0.137(6) Uani 1 1 d .
H18A H 0.2526 0.1543 0.1444 0.206 Uiso 1 1 calc R
H18B H 0.1873 0.0734 0.1319 0.206 Uiso 1 1 calc R
H18C H 0.3077 0.0962 0.1187 0.206 Uiso 1 1 calc R
C19 C 0.3037(7) 0.0868(7) 0.2017(3) 0.096(4) Uani 1 1 d .
H19A H 0.3147 0.1446 0.2025 0.144 Uiso 1 1 calc R
H19B H 0.3570 0.0618 0.2201 0.144 Uiso 1 1 calc R
H19C H 0.2231 0.0741 0.2046 0.144 Uiso 1 1 calc R
C20 C 0.3037(7) -0.0316(5) 0.1657(3) 0.077(3) Uani 1 1 d .
H20A H 0.3191 -0.0517 0.1433 0.116 Uiso 1 1 calc R
H20B H 0.2219 -0.0411 0.1682 0.116 Uiso 1 1 calc R
H20C H 0.3540 -0.0593 0.1840 0.116 Uiso 1 1 calc R
C21 C 0.9138(6) 0.0275(4) 0.16674(16) 0.0362(15) Uani 1 1 d .
C22 C 0.7885(5) 0.0126(4) 0.16109(16) 0.0338(15) Uani 1 1 d .
C23 C 0.7504(5) -0.0374(4) 0.18899(16) 0.0336(15) Uani 1 1 d .
C24 C 0.6440(5) -0.0759(4) 0.18596(17) 0.0394(16) Uani 1 1 d .
H24A H 0.5921 -0.0716 0.1651 0.047 Uiso 1 1 calc R
C25 C 0.6118(6) -0.1204(4) 0.21260(18) 0.0483(18) Uani 1 1 d .
H25A H 0.5391 -0.1473 0.2097 0.058 Uiso 1 1 calc R
C26 C 0.6848(7) -0.1260(5) 0.24341(19) 0.059(2) Uani 1 1 d .
H26A H 0.6613 -0.1550 0.2620 0.070 Uiso 1 1 calc R
C27 C 0.7916(7) -0.0892(4) 0.24681(19) 0.053(2) Uani 1 1 d .
H27A H 0.8429 -0.0936 0.2678 0.064 Uiso 1 1 calc R
C28 C 0.8245(6) -0.0460(4) 0.22001(17) 0.0450(18) Uani 1 1 d .
H28A H 0.8991 -0.0216 0.2226 0.054 Uiso 1 1 calc R
C29 C 0.7399(5) 0.0112(4) 0.12469(16) 0.0312(14) Uani 1 1 d .
C30 C 0.6723(5) -0.0562(4) 0.10796(15) 0.0308(14) Uani 1 1 d .
C31 C 0.5661(6) -0.0451(4) 0.08689(17) 0.0409(17) Uani 1 1 d .
H31A H 0.5341 0.0068 0.0837 0.049 Uiso 1 1 calc R
C32 C 0.5072(6) -0.1095(4) 0.07051(18) 0.0488(19) Uani 1 1 d .
H32A H 0.4350 -0.1011 0.0563 0.059 Uiso 1 1 calc R
C33 C 0.5512(7) -0.1839(4) 0.07445(18) 0.051(2) Uani 1 1 d .
H33A H 0.5103 -0.2276 0.0632 0.061 Uiso 1 1 calc R
C34 C 0.6557(7) -0.1955(4) 0.09493(18) 0.0494(19) Uani 1 1 d .
H34A H 0.6876 -0.2476 0.0976 0.059 Uiso 1 1 calc R
C35 C 0.7149(6) -0.1324(4) 0.11170(17) 0.0430(16) Uani 1 1 d .
H35A H 0.7864 -0.1419 0.1261 0.052 Uiso 1 1 calc R
C36 C 0.7864(5) 0.0791(4) 0.10723(16) 0.0338(15) Uani 1 1 d .
C37 C 0.8979(6) 0.0407(4) 0.06154(18) 0.0467(18) Uani 1 1 d .
C38 C 0.9862(8) 0.0909(5) 0.0453(2) 0.073(3) Uani 1 1 d .
H38A H 1.0389 0.1175 0.0634 0.110 Uiso 1 1 calc R
H38B H 0.9448 0.1308 0.0300 0.110 Uiso 1 1 calc R
H38C H 1.0314 0.0563 0.0320 0.110 Uiso 1 1 calc R
C39 C 0.8074(7) 0.0054(6) 0.0341(2) 0.073(3) Uani 1 1 d .
H39A H 0.7542 -0.0285 0.0450 0.109 Uiso 1 1 calc R
H39B H 0.8463 -0.0264 0.0182 0.109 Uiso 1 1 calc R
H39C H 0.7631 0.0484 0.0215 0.109 Uiso 1 1 calc R
C40 C 0.9615(7) -0.0249(5) 0.0832(2) 0.063(2) Uani 1 1 d .
H40A H 1.0135 -0.0012 0.1023 0.094 Uiso 1 1 calc R
H40B H 1.0074 -0.0565 0.0689 0.094 Uiso 1 1 calc R
H40C H 0.9047 -0.0592 0.0923 0.094 Uiso 1 1 calc R

loop_
_atom_site_aniso_label
_atom_site_aniso_U_11
_atom_site_aniso_U_22
_atom_site_aniso_U_33
_atom_site_aniso_U_23
_atom_site_aniso_U_13
_atom_site_aniso_U_12
Mo1 0.0216(3) 0.0253(3) 0.0279(3) -0.0018(2) 0.00048(19) -0.0013(2)
N1 0.059(4) 0.042(4) 0.040(4) -0.002(3) -0.015(3) 0.009(3)
N2 0.025(3) 0.043(3) 0.049(3) -0.011(3) 0.008(3) -0.006(3)
N3 0.025(3) 0.059(4) 0.066(4) -0.002(3) 0.001(3) 0.002(3)
N4 0.044(3) 0.038(3) 0.044(3) -0.003(3) 0.018(3) -0.002(3)
C1 0.034(4) 0.026(3) 0.039(4) -0.010(3) -0.001(3) 0.001(3)
C2 0.048(4) 0.032(4) 0.040(4) -0.001(3) 0.006(3) -0.005(3)
C3 0.033(4) 0.035(4) 0.046(4) -0.012(3) 0.005(3) -0.011(3)
C4 0.034(4) 0.027(3) 0.035(4) -0.010(3) -0.007(3) -0.008(3)
C5 0.030(4) 0.033(4) 0.037(4) -0.010(3) -0.002(3) -0.003(3)
C6 0.050(4) 0.038(4) 0.059(5) -0.008(4) 0.001(4) 0.014(3)
C7 0.071(5) 0.039(4) 0.059(5) 0.005(4) 0.010(4) -0.016(4)
C8 0.036(4) 0.055(5) 0.071(5) -0.015(4) 0.015(4) -0.020(4)
C9 0.043(4) 0.055(5) 0.047(4) -0.014(4) -0.019(3) 0.001(4)
C10 0.043(4) 0.065(5) 0.037(4) -0.015(4) 0.004(3) -0.011(4)
C11 0.037(4) 0.021(3) 0.043(4) -0.001(3) 0.005(3) 0.001(3)
C12 0.096(7) 0.072(6) 0.036(5) -0.004(4) -0.021(5) 0.018(5)
C13 0.169(14) 0.203(16) 0.060(7) 0.019(9) -0.002(8) 0.000(12)
C14 0.41(3) 0.113(11) 0.106(10) 0.041(8) -0.173(14) -0.111(14)
C15 0.214(15) 0.152(12) 0.072(7) -0.002(7) -0.054(8) 0.114(12)
C16 0.031(4) 0.028(3) 0.036(4) -0.007(3) 0.001(3) 0.005(3)
C17 0.024(3) 0.045(4) 0.051(4) -0.008(3) 0.006(3) -0.003(3)
C18 0.015(4) 0.225(15) 0.167(11) 0.106(11) 0.000(5) 0.004(6)
C19 0.052(5) 0.135(9) 0.108(8) -0.067(7) 0.036(5) -0.035(6)
C20 0.044(5) 0.067(6) 0.124(8) -0.019(6) 0.024(5) -0.018(4)
C21 0.028(4) 0.039(4) 0.040(4) 0.001(3) -0.001(3) 0.007(3)
C22 0.021(3) 0.032(4) 0.049(4) 0.005(3) 0.004(3) 0.005(3)
C23 0.026(3) 0.034(4) 0.039(4) 0.005(3) 0.000(3) 0.003(3)
C24 0.035(4) 0.038(4) 0.047(4) 0.002(3) 0.010(3) 0.005(3)
C25 0.048(4) 0.040(4) 0.060(5) 0.004(4) 0.015(4) -0.004(3)
C26 0.077(6) 0.048(5) 0.054(5) 0.019(4) 0.020(4) 0.005(5)
C27 0.060(5) 0.051(5) 0.045(4) 0.007(4) -0.003(4) 0.010(4)
C28 0.039(4) 0.046(4) 0.048(4) 0.006(4) 0.002(3) 0.006(3)
C29 0.029(3) 0.026(3) 0.039(4) -0.001(3) 0.004(3) 0.005(3)
C30 0.028(3) 0.030(4) 0.035(4) 0.000(3) 0.007(3) -0.002(3)
C31 0.040(4) 0.035(4) 0.046(4) -0.003(3) 0.000(3) -0.006(3)
C32 0.054(5) 0.043(5) 0.047(4) -0.006(3) -0.002(3) -0.018(4)
C33 0.076(6) 0.028(4) 0.048(4) -0.006(3) 0.010(4) -0.018(4)
C34 0.065(5) 0.030(4) 0.053(5) 0.000(3) 0.012(4) -0.002(4)
C35 0.043(4) 0.035(4) 0.052(4) -0.008(3) 0.011(3) -0.002(3)
C36 0.024(3) 0.035(4) 0.041(4) -0.006(3) 0.001(3) -0.003(3)
C37 0.048(4) 0.045(4) 0.051(4) -0.007(4) 0.023(4) -0.002(4)
C38 0.089(7) 0.062(5) 0.083(6) -0.014(5) 0.060(5) -0.013(5)
C39 0.069(6) 0.093(7) 0.061(5) -0.029(5) 0.021(4) -0.002(5)
C40 0.062(5) 0.052(5) 0.081(6) -0.005(4) 0.031(5) 0.011(4)

loop_
_atom_type_symbol
_atom_type_description
_atom_type_scat_dispersion_real
_atom_type_scat_dispersion_imag
_atom_type_scat_source
C C 0.0033 0.0016 'International Tables Vol C Tables 4.2.6.8 and 6.1.1.4'
H H 0.0000 0.0000 'International Tables Vol C Tables 4.2.6.8 and 6.1.1.4'
N N 0.0061 0.0033 'International Tables Vol C Tables 4.2.6.8 and 6.1.1.4'
Mo Mo -1.6832 0.6857 'International Tables Vol C Tables 4.2.6.8 and 6.1.1.4'

loop_
_geom_angle_atom_site_label_1
_geom_angle_atom_site_label_2
_geom_angle_atom_site_label_3
_geom_angle
C11 Mo1 C16 81.8(2)
C11 Mo1 C36 79.0(2)
C16 Mo1 C36 124.6(2)
C11 Mo1 C29 91.3(2)
C16 Mo1 C29 90.3(2)
C36 Mo1 C29 39.5(2)
C11 Mo1 C2 83.1(2)
C16 Mo1 C2 129.3(2)
C36 Mo1 C2 99.1(2)
C29 Mo1 C2 138.2(2)
C11 Mo1 C1 83.2(2)
C16 Mo1 C1 93.5(2)
C36 Mo1 C1 134.2(2)
C29 Mo1 C1 172.8(2)
C2 Mo1 C1 36.6(2)
C11 Mo1 C22 127.9(2)
C16 Mo1 C22 88.7(2)
C36 Mo1 C22 65.2(2)
C29 Mo1 C22 37.4(2)
C2 Mo1 C22 136.7(2)
C1 Mo1 C22 148.7(2)
C11 Mo1 C3 116.0(2)
C16 Mo1 C3 143.3(2)
C36 Mo1 C3 91.3(2)
C29 Mo1 C3 119.3(2)
C2 Mo1 C3 35.9(2)
C1 Mo1 C3 59.9(2)
C22 Mo1 C3 101.8(2)
C11 Mo1 C5 115.6(2)
C16 Mo1 C5 84.7(2)
C36 Mo1 C5 149.9(2)
C29 Mo1 C5 151.4(2)
C2 Mo1 C5 59.6(2)
C1 Mo1 C5 35.4(2)
C22 Mo1 C5 114.2(2)
C3 Mo1 C5 58.8(2)
C11 Mo1 C4 139.5(2)
C16 Mo1 C4 110.8(2)
C36 Mo1 C4 117.5(2)
C29 Mo1 C4 125.6(2)
C2 Mo1 C4 58.7(2)
C1 Mo1 C4 58.4(2)
C22 Mo1 C4 91.7(2)
C3 Mo1 C4 35.0(2)
C5 Mo1 C4 34.6(2)
C11 N1 C12 162.4(8)
C16 N2 C17 166.8(7)
C36 N4 C37 124.3(6)
C5 C1 C2 107.2(5)
C5 C1 C6 125.9(6)
C2 C1 C6 126.5(6)
C5 C1 Mo1 74.3(4)
C2 C1 Mo1 70.4(4)
C6 C1 Mo1 126.2(4)
C3 C2 C1 108.2(6)
C3 C2 C7 124.7(6)
C1 C2 C7 126.7(6)
C3 C2 Mo1 74.5(4)
C1 C2 Mo1 73.0(4)
C7 C2 Mo1 124.0(5)
C4 C3 C2 107.1(6)
C4 C3 C8 128.1(6)
C2 C3 C8 124.4(6)
C4 C3 Mo1 74.0(3)
C2 C3 Mo1 69.7(3)
C8 C3 Mo1 127.1(5)
C5 C4 C3 109.4(6)
C5 C4 C9 124.0(6)
C3 C4 C9 126.4(6)
C5 C4 Mo1 72.1(3)
C3 C4 Mo1 71.0(3)
C9 C4 Mo1 126.8(4)
C4 C5 C1 108.0(6)
C4 C5 C10 126.0(6)
C1 C5 C10 125.9(6)
C4 C5 Mo1 73.3(3)
C1 C5 Mo1 70.4(3)
C10 C5 Mo1 125.1(4)
N1 C11 Mo1 178.1(5)
C15 C12 C14 118.8(11)
C15 C12 N1 109.9(7)
C14 C12 N1 108.9(8)
C15 C12 C13 103.0(11)
C14 C12 C13 109.9(12)
N1 C12 C13 105.4(7)
N2 C16 Mo1 170.6(5)
N2 C17 C18 107.3(6)
N2 C17 C19 108.2(6)
C18 C17 C19 113.4(8)
N2 C17 C20 107.5(6)
C18 C17 C20 110.8(8)
C19 C17 C20 109.4(7)
N3 C21 C22 175.4(7)
C21 C22 C29 113.1(5)
C21 C22 C23 111.9(5)
C29 C22 C23 126.5(5)
C21 C22 Mo1 108.8(4)
C29 C22 Mo1 68.0(3)
C23 C22 Mo1 121.1(4)
C24 C23 C28 117.4(6)
C24 C23 C22 123.3(6)
C28 C23 C22 119.3(6)
C25 C24 C23 121.3(6)
C24 C25 C26 120.4(7)
C27 C26 C25 119.3(7)
C26 C27 C28 120.3(7)
C27 C28 C23 121.4(7)
C22 C29 C36 109.1(5)
C22 C29 C30 123.8(5)
C36 C29 C30 126.3(5)
C22 C29 Mo1 74.6(3)
C36 C29 Mo1 65.3(3)
C30 C29 Mo1 134.3(4)
C35 C30 C31 117.5(6)
C35 C30 C29 120.4(6)
C31 C30 C29 122.0(6)
C32 C31 C30 120.5(6)
C33 C32 C31 121.0(7)
C32 C33 C34 119.2(7)
C33 C34 C35 120.7(7)
C30 C35 C34 121.2(7)
N4 C36 C29 143.5(6)
N4 C36 Mo1 140.8(5)
C29 C36 Mo1 75.2(3)
N4 C37 C39 108.6(6)
N4 C37 C40 112.9(6)
C39 C37 C40 110.4(7)
N4 C37 C38 104.6(6)
C39 C37 C38 110.8(7)
C40 C37 C38 109.4(6)

loop_
_geom_bond_atom_site_label_1
_geom_bond_atom_site_label_2
_geom_bond_distance
Mo1 C11 2.032(7)
Mo1 C16 2.078(7)
Mo1 C36 2.104(6)
Mo1 C29 2.238(6)
Mo1 C2 2.275(6)
Mo1 C1 2.309(6)
Mo1 C22 2.326(6)
Mo1 C3 2.337(6)
Mo1 C5 2.360(6)
Mo1 C4 2.376(6)
N1 C11 1.161(8)
N1 C12 1.457(9)
N2 C16 1.164(7)
N2 C17 1.443(8)
N3 C21 1.137(8)
N4 C36 1.270(8)
N4 C37 1.487(8)
C1 C5 1.420(9)
C1 C2 1.441(9)
C1 C6 1.509(9)
C2 C3 1.421(9)
C2 C7 1.518(9)
C3 C4 1.417(9)
C3 C8 1.499(9)
C4 C5 1.408(8)
C4 C9 1.509(9)
C5 C10 1.503(9)
C12 C15 1.440(13)
C12 C14 1.444(13)
C12 C13 1.597(15)
C17 C18 1.480(11)
C17 C19 1.489(10)
C17 C20 1.505(10)
C21 C22 1.460(9)
C22 C29 1.464(9)
C22 C23 1.496(9)
C23 C24 1.383(9)
C23 C28 1.399(9)
C24 C25 1.379(9)
C25 C26 1.382(10)
C26 C27 1.373(10)
C27 C28 1.376(10)
C29 C36 1.473(9)
C29 C30 1.479(8)
C30 C35 1.373(9)
C30 C31 1.398(9)
C31 C32 1.390(9)
C32 C33 1.351(10)
C33 C34 1.373(10)
C34 C35 1.381(9)
C37 C39 1.517(10)
C37 C40 1.520(10)
C37 C38 1.532(10)

loop_
_geom_torsion_atom_site_label_1
_geom_torsion_atom_site_label_2
_geom_torsion_atom_site_label_3
_geom_torsion_atom_site_label_4
_geom_torsion
C30 N2 C29 Mo1 156.8(4)
